data_4060575
loop_
_publ_author_name
'Margret-Jane Crawford'
'Peter Mayer'
'Heinrich N\"oth'
'Max Suter'

_publ_section_title
;
Facile Synthesis and Structural Characterization of [Cp2Ti(IV)(NCX)2][AsF6]2
Complexes with Halogen Cyanides (X = Cl, Br, I)
;
_journal_name_full Organometallics
_journal_page_first 128
_journal_page_last 132
_journal_paper_doi 10.1021/om050508g
_journal_volume 25
_journal_year 2006
_space_group_IT_number 62
_symmetry_cell_setting orthorhombic
_symmetry_Int_Tables_number 62
_symmetry_space_group_name_Hall '-P 2ac 2n'
_symmetry_space_group_name_H-M 'P n m a'
_cell_angle_alpha 90.00
_cell_angle_beta 90.00
_cell_angle_gamma 90.00
_cell_length_a 18.1491(3)
_cell_length_b 8.17510(10)
_cell_length_c 14.3414(2)
_cell_measurement_temperature 200(2)
_cell_volume 2127.84(5)
_diffrn_ambient_temperature 200(2)
_cod_depositor_comments
;
The following automatic conversions were performed:

'_cell_measurement_temperature' value '200(2)K' was changed to
'200(2)' - the value should be numeric and without a unit
designator.

'_diffrn_ambient_temperature' value '200(2)K' was
changed to '200(2)' - the value should be numeric and without a unit
designator.

Automatic conversion script
Id: cif_fix_values 1646 2011-03-28 12:23:43Z adriana 
;
_cod_database_code 4060575

loop_
_symmetry_equiv_pos_as_xyz
'x, y, z'
'-x+1/2, -y, z+1/2'
'-x, y+1/2, -z'
'x+1/2, -y+1/2, -z+1/2'
'-x, -y, -z'
'x-1/2, y, -z-1/2'
'x, -y-1/2, z'
'-x-1/2, y-1/2, z-1/2'

loop_
_atom_site_label
_atom_site_type_symbol
_atom_site_fract_x
_atom_site_fract_y
_atom_site_fract_z
_atom_site_U_iso_or_equiv
_atom_site_adp_type
_atom_site_occupancy
_atom_site_symmetry_multiplicity
_atom_site_calc_flag
_atom_site_refinement_flags
_atom_site_disorder_assembly
_atom_site_disorder_group
As1 As 0.39846(6) 0.2500 0.41581(9) 0.0474(4) Uani 1 2 d S . .
F1 F 0.3325(4) 0.1042(10) 0.4436(8) 0.127(3) Uani 1 1 d . . .
F2 F 0.4625(4) 0.1106(11) 0.4067(10) 0.200(6) Uani 1 1 d . . .
F3 F 0.4161(10) 0.2500 0.5296(10) 0.199(8) Uani 1 2 d S . .
F4 F 0.3700(13) 0.2500 0.3142(10) 0.285(15) Uani 1 2 d S . .
As2 As 0.09767(7) 0.2500 0.60124(8) 0.0517(4) Uani 1 2 d S . .
F5 F 0.1606(5) 0.1112(10) 0.5559(7) 0.133(3) Uani 1 1 d . . .
F6 F 0.0426(9) 0.1179(18) 0.6449(13) 0.296(10) Uani 1 1 d . . .
F7 F 0.0545(8) 0.329(3) 0.5098(11) 0.168(12) Uani 0.50 1 d P . .
F8 F 0.1463(11) 0.2500 0.6954(9) 0.245(13) Uani 1 2 d S . .
Ti Ti 0.17108(9) 0.2500 0.20192(13) 0.0371(5) Uani 1 2 d S . .
C3 C 0.2209(5) 0.0047(9) 0.2597(6) 0.056(2) Uani 1 1 d . . .
H3 H 0.2727 -0.0093 0.2659 0.068 Uiso 1 1 calc R . .
C4 C 0.1801(5) -0.0344(10) 0.1819(6) 0.053(2) Uani 1 1 d . . .
H4 H 0.1992 -0.0782 0.1255 0.063 Uiso 1 1 calc R . .
C5 C 0.1065(5) 0.0006(11) 0.1991(7) 0.066(3) Uani 1 1 d . . .
H5 H 0.0664 -0.0153 0.1575 0.079 Uiso 1 1 calc R . .
C6 C 0.1027(6) 0.0655(13) 0.2923(8) 0.078(3) Uani 1 1 d . . .
H6 H 0.0597 0.1004 0.3242 0.093 Uiso 1 1 calc R . .
C7 C 0.1750(6) 0.0670(12) 0.3267(6) 0.066(3) Uani 1 1 d . . .
H7 H 0.1896 0.1049 0.3865 0.080 Uiso 1 1 calc R . .
N1 N 0.1285(5) 0.2500 0.0645(7) 0.042(2) Uani 1 2 d S . .
C1 C 0.1112(6) 0.2500 -0.0125(8) 0.041(2) Uani 1 2 d S . .
Cl1 Cl 0.0899(2) 0.2500 -0.1201(2) 0.0708(10) Uani 1 2 d S . .
N2 N 0.2764(5) 0.2500 0.1370(7) 0.049(2) Uani 1 2 d S . .
C2 C 0.3317(6) 0.2500 0.0995(10) 0.058(3) Uani 1 2 d S . .
Cl2 Cl 0.4076(2) 0.2500 0.0427(4) 0.0984(17) Uani 1 2 d S . .

loop_
_atom_site_aniso_label
_atom_site_aniso_U_11
_atom_site_aniso_U_22
_atom_site_aniso_U_33
_atom_site_aniso_U_23
_atom_site_aniso_U_13
_atom_site_aniso_U_12
As1 0.0367(6) 0.0529(8) 0.0527(8) 0.000 -0.0053(5) 0.000
F1 0.073(4) 0.090(5) 0.218(10) 0.015(6) -0.002(5) -0.022(4)
F2 0.067(4) 0.100(6) 0.434(19) -0.097(9) -0.009(7) 0.033(5)
F3 0.190(15) 0.31(2) 0.100(10) 0.000 -0.027(10) 0.000
F4 0.240(19) 0.54(5) 0.078(9) 0.000 -0.076(12) 0.000
As2 0.0524(8) 0.0586(8) 0.0440(7) 0.000 0.0020(5) 0.000
F5 0.161(8) 0.090(5) 0.148(7) -0.013(5) 0.056(6) 0.024(5)
F6 0.304(16) 0.215(14) 0.37(2) 0.001(13) 0.178(16) -0.169(13)
F7 0.099(9) 0.28(3) 0.123(11) 0.117(15) -0.070(8) -0.085(14)
F8 0.184(16) 0.47(4) 0.078(9) 0.000 0.003(9) 0.000
Ti 0.0341(9) 0.0394(10) 0.0377(10) 0.000 0.0019(7) 0.000
C3 0.056(5) 0.044(5) 0.069(6) 0.017(4) -0.006(4) 0.004(4)
C4 0.066(5) 0.037(4) 0.055(5) 0.005(4) 0.001(4) -0.003(4)
C5 0.061(5) 0.052(5) 0.085(7) 0.020(5) -0.014(5) -0.024(4)
C6 0.067(6) 0.060(6) 0.105(8) 0.022(6) 0.042(6) -0.003(5)
C7 0.094(7) 0.062(6) 0.043(4) 0.016(4) -0.006(5) -0.004(5)
N1 0.037(4) 0.041(5) 0.048(6) 0.000 0.000(4) 0.000
C1 0.047(6) 0.037(6) 0.038(6) 0.000 0.006(5) 0.000
Cl1 0.111(3) 0.061(2) 0.0399(16) 0.000 -0.0067(16) 0.000
N2 0.040(5) 0.047(5) 0.059(6) 0.000 0.008(4) 0.000
C2 0.035(6) 0.044(6) 0.095(10) 0.000 0.020(6) 0.000
Cl2 0.062(2) 0.059(2) 0.175(5) 0.000 0.064(3) 0.000

loop_
_geom_bond_atom_site_label_1
_geom_bond_atom_site_label_2
_geom_bond_distance
_geom_bond_site_symmetry_2
_geom_bond_publ_flag
As1 F4 1.546(13) . ?
As1 F2 1.633(7) 7_565 ?
As1 F2 1.633(7) . ?
As1 F3 1.664(14) . ?
As1 F1 1.735(7) . ?
As1 F1 1.735(7) 7_565 ?
As2 F6 1.600(9) 7_565 ?
As2 F6 1.600(9) . ?
As2 F8 1.614(16) . ?
As2 F7 1.657(12) 7_565 ?
As2 F7 1.657(12) . ?
As2 F5 1.736(8) . ?
As2 F5 1.736(8) 7_565 ?
F7 F7 1.29(4) 7_565 ?
Ti N1 2.117(9) . ?
Ti N2 2.126(9) . ?
Ti C7 2.334(9) 7_565 ?
Ti C7 2.334(9) . ?
Ti C6 2.344(9) 7_565 ?
Ti C6 2.344(9) . ?
Ti C4 2.348(8) . ?
Ti C4 2.348(8) 7_565 ?
Ti C3 2.351(8) 7_565 ?
Ti C3 2.351(8) . ?
Ti C5 2.352(8) . ?
Ti C5 2.352(8) 7_565 ?
C3 C7 1.372(13) . ?
C3 C4 1.376(12) . ?
C3 H3 0.9500 . ?
C4 C5 1.388(13) . ?
C4 H4 0.9500 . ?
C5 C6 1.439(17) . ?
C5 H5 0.9500 . ?
C6 C7 1.400(14) . ?
C6 H6 0.9500 . ?
C7 H7 0.9500 . ?
N1 C1 1.148(14) . ?
C1 Cl1 1.591(11) . ?
N2 C2 1.138(14) . ?
C2 Cl2 1.601(11) . ?
